data_2010002
loop_
_publ_author_name
'Lokaj, J.'
'Vr\'abel, V.'
'Siv\'y, J.'
'Ilavsk\'y, D.'
'Kore\<nov\'a, A.'

_publ_section_title
;
 3-[5-(3-Nitrophenyl)furfurylidene]-2,4-pentanedione, C~16~H~13~NO~5~
;
_journal_issue 8
_journal_name_full 'Acta Crystallographica Section C'
_journal_page_first 1312
_journal_page_last 1314
_journal_paper_doi 10.1107/S0108270194000594
_journal_volume 50
_journal_year 1994
_chemical_formula_sum 'C16 H13 N O5'
_chemical_formula_weight 299.282
_symmetry_cell_setting monoclinic
_symmetry_space_group_name_Hall '-P 2ybc'
_symmetry_space_group_name_H-M 'P 1 21/c 1'
_atom_type_scat_source IntTabIV
_cell_angle_alpha 90.
_cell_angle_beta 117.74(8)
_cell_angle_gamma 90.
_cell_formula_units_Z 4
_cell_length_a 8.023(6)
_cell_length_b 10.393(4)
_cell_length_c 19.092(8)
_cell_measurement_reflns_used 15
_cell_measurement_temperature 293
_cell_measurement_theta_max 15
_cell_measurement_theta_min 4
_cell_volume 1409.0(17)
_diffrn_measurement_device XP2~1~
_diffrn_measurement_method \q/2\q
_diffrn_radiation_type MoK\a
_diffrn_radiation_wavelength 0.71069
_diffrn_reflns_av_R_equivalents 0.035
_diffrn_reflns_limit_h_max 10
_diffrn_reflns_limit_h_min 0
_diffrn_reflns_limit_k_max 13
_diffrn_reflns_limit_k_min 0
_diffrn_reflns_limit_l_max 21
_diffrn_reflns_limit_l_min -22
_diffrn_reflns_number 3325
_diffrn_reflns_theta_max 27.5
_diffrn_standards_decay_% <5
_diffrn_standards_interval_time 100
_diffrn_standards_number 2
_exptl_absorpt_coefficient_mu 0.0992
_exptl_absorpt_correction_T_max 0.988
_exptl_absorpt_correction_T_min 0.675
_exptl_absorpt_correction_type empirical
_exptl_crystal_colour yellow
_exptl_crystal_density_diffrn 1.41
_exptl_crystal_density_meas 1.39(3)
_exptl_crystal_density_method 'flotation in ZnSO~4~ solution'
_exptl_crystal_description prisms
_exptl_crystal_size_max 0.2
_exptl_crystal_size_mid 0.2
_exptl_crystal_size_min 0.1
_refine_diff_density_max 0.24
_refine_diff_density_min -0.23
_refine_ls_extinction_method none
_refine_ls_goodness_of_fit_obs 0.89
_refine_ls_hydrogen_treatment noref
_refine_ls_number_parameters 199
_refine_ls_number_reflns 701
_refine_ls_R_factor_obs 0.053
_refine_ls_shift/esd_max 0.1
_refine_ls_structure_factor_coef F
_refine_ls_weighting_scheme unit
_refine_ls_wR_factor_obs 0.055
_reflns_number_observed 701
_reflns_number_total 3172
_reflns_observed_criterion I>1.96\s(I)
_cod_data_source_file vs1007.cif
_cod_data_source_block vs1007_structure_1_of_1
_cod_original_cell_volume 1409(2)
_cod_original_sg_symbol_H-M 'P 21/c'
_cod_original_formula_sum 'C16 H13 N1 O5'
_cod_database_code 2010002

loop_
_atom_site_label
_atom_site_fract_x
_atom_site_fract_y
_atom_site_fract_z
O(1) -.5123(4) .9937(3) .1466(2)
O(2) -.0815(4) .8790(3) .2028(2)
O(3) .0725(3) .7912(3) .37320(10)
O(4) .4914(4) 1.0823(3) .3432(2)
O(5) .7827(4) 1.0874(3) .4244(2)
N(1) .6270(5) 1.0408(3) .4004(2)
C(1) -.4910(6) .9116(4) .1959(2)
C(2) -.6560(5) .8585(5) .2011(3)
C(3) -.1459(5) .9355(4) .2395(2)
C(4) -.0878(7) 1.0662(4) .2701(3)
C(5) -.2992(5) .8727(4) .2518(2)
C(6) -.2668(5) .7821(4) .3058(2)
C(7) -.0911(5) .7322(4) .3638(2)
C(8) -.0446(6) .6351(4) .4157(2)
C(9) .1510(5) .6319(4) .4590(2)
C(10) .2222(5) .7276(4) .4325(2)
C(11) .4037(5) .7772(4) .4518(2)
C(12) .4235(5) .8839(4) .4147(2)
C(13) .6059(5) .9247(4) .4410(2)
C(14) .7644(5) .8708(5) .4984(2)
C(15) .7332(6) .7655(5) .5349(3)
C(16) .5602(5) .7161(5) .5133(2)
H(21) -.6828 .8029 .1659
H(22) -.6437 .8388 .2623
H(23) -.7713 .9408 .1755
H(41) -.03338 1.0647 .3347
H(42) .0191 1.1124 .2642
H(43) -.1833 1.1413 .2605
H(6) -.3722 .7422 .3075
H(8) -.1424 .5822 .4148
H(9) .2295 .5685 .4988
H(12) .3086 .9228 .3580
H(14) .8930 .9055 .5141
H(15) .8277 .7218 .5650
H(16) .5108 .6365 .5355

loop_
_geom_angle_atom_site_label_1
_geom_angle_atom_site_label_2
_geom_angle_atom_site_label_3
_geom_angle
_geom_angle_publ_flag
C(7) O(3) C(10) 107.8(4) yes
O(4) N(1) O(5) 122.4(4) yes
O(5) N(1) C(13) 118.3(4) yes
O(4) N(1) C(13) 119.3(4) yes
O(1) C(1) C(5) 118.5(5) no
O(3) C(7) C(8) 108.5(4) no
O(3) C(10) C(11) 115.9(4) no
C(1) C(5) C(6) 121.4(5) no
C(4) C(3) C(5) 118.1(4) no
C(6) C(7) C(8) 133.1(5) no
C(8) C(9) C(10) 108.4(4) no
C(10) C(11) C(12) 120.8(4) no
C(11) C(12) C(13) 115.0(4) no
C(12) C(13) C(14) 127.4(5) no
C(14) C(15) C(16) 123.3(5) no
N(1) C(13) C(12) 114.9(4) no
O(1) C(1) C(2) 120.2(4) yes
C(2) C(1) C(5) 121.2(4) yes
O(2) C(3) C(5) 119.0(4) yes
O(2) C(3) C(4) 122.9(5) yes
O(3) C(7) C(6) 118.4(4) no
O(3) C(10) C(9) 107.5(4) no
C(1) C(5) C(3) 115.2(4) no
C(3) C(5) C(6) 123.3(5) no
C(5) C(6) C(7) 128.8(5) no
C(7) C(8) C(9) 107.8(4) no
C(9) C(10) C(11) 136.6(4) no
C(10) C(11) C(16) 117.5(4) no
C(12) C(11) C(16) 121.6(5) no
C(13) C(14) C(15) 114.5(5) no
C(15) C(16) C(11) 118.3(4) no
N(1) C(13) C(14) 117.8(4) no

loop_
_geom_bond_atom_site_label_1
_geom_bond_atom_site_label_2
_geom_bond_distance
_geom_bond_publ_flag
O(1) C(1) 1.222(5) yes
O(2) C(3) 1.199(6) yes
O(3) C(7) 1.383(5) yes
O(3) C(10) 1.376(4) yes
O(4) N(1) 1.207(4) yes
O(5) N(1) 1.213(5) yes
C(5) C(6) 1.330(6) no
C(6) C(7) 1.425(5) no
C(7) C(8) 1.341(6) no
C(8) C(9) 1.393(6) no
C(9) C(10) 1.357(7) no
N(1) C(13) 1.486(6) yes
C(1) C(2) 1.480(7) yes
C(1) C(5) 1.463(5) yes
C(3) C(4) 1.468(5) yes
C(3) C(5) 1.504(7) yes
C(10) C(11) 1.421(6) yes
C(11) C(12) 1.365(6) no
C(11) C(16) 1.409(5) no
C(12) C(13) 1.374(6) no
C(13) C(14) 1.355(5) no
C(14) C(15) 1.381(7) no
C(15) C(16) 1.352(6) no
